data_4510453
loop_
_publ_author_name
'Li, Ya-Nan'
'Huo, Li-Hua'
'Deng, Zhao-Peng'
'Zou, Xin'
'Zhu, Zhi-Biao'
'Zhao, Hui'
'Gao, Shan'

_publ_section_title
;
 Solvent Effect on the Supramolecular Patterns and Luminescent Properties
 of Organic Salts Comprising Naphthalene-1,5-disulfonic Acid and
 Triphenylmethylamine
;
_journal_issue 5
_journal_name_full 'Crystal Growth &amp; Design'
_journal_page_first 2381
_journal_paper_doi 10.1021/cg5001057
_journal_volume 14
_journal_year 2014
_chemical_formula_moiety 'C19 H18 N, 0.5(C10 H6 O6 S2), 3(C2 H6 O)'
_chemical_formula_sum 'C30 H39 N O6 S'
_chemical_formula_weight 541.68
_chemical_name_systematic
; 
 ? 
;
_space_group_IT_number 2
_symmetry_cell_setting triclinic
_symmetry_space_group_name_Hall '-P 1'
_symmetry_space_group_name_H-M 'P -1'
_atom_sites_solution_hydrogens geom
_atom_sites_solution_primary direct
_atom_sites_solution_secondary difmap
_audit_creation_method SHELXL-97
_cell_angle_alpha 86.677(10)
_cell_angle_beta 86.805(6)
_cell_angle_gamma 63.623(10)
_cell_formula_units_Z 2
_cell_length_a 8.9573(6)
_cell_length_b 9.1651(14)
_cell_length_c 20.0432(18)
_cell_measurement_reflns_used 1807
_cell_measurement_temperature 295(2)
_cell_measurement_theta_max 27.50
_cell_measurement_theta_min 3.05
_cell_volume 1470.8(3)
_computing_cell_refinement
;
CrysAlisPro, Agilent Technologies,
Version 1.171.35.21 (release 20-01-2012 CrysAlis171 .NET)
(compiled Jan 23 2012,18:06:46)
;
_computing_data_collection
;
CrysAlisPro, Agilent Technologies,
Version 1.171.35.21 (release 20-01-2012 CrysAlis171 .NET)
(compiled Jan 23 2012,18:06:46)
;
_computing_data_reduction
;
CrysAlisPro, Agilent Technologies,
Version 1.171.35.21 (release 20-01-2012 CrysAlis171 .NET)
(compiled Jan 23 2012,18:06:46)
;
_computing_molecular_graphics '(K. Brandenburg, Diamond 3.1, 2009)'
_computing_publication_material '(K. Brandenburg, Diamond 3.1, 2009)'
_computing_structure_refinement 'SHELXL-97 (Sheldrick, 1997)'
_computing_structure_solution 'SHELXS-97 (Sheldrick, 1990)'
_diffrn_ambient_temperature 295(2)
_diffrn_detector_area_resol_mean 16.1954
_diffrn_measured_fraction_theta_full 0.985
_diffrn_measured_fraction_theta_max 0.985
_diffrn_measurement_device_type 'Xcalibur, Eos'
_diffrn_measurement_method '\w scans'
_diffrn_radiation_monochromator graphite
_diffrn_radiation_source 'Enhance (Mo) X-ray Source'
_diffrn_radiation_type MoK\a
_diffrn_radiation_wavelength 0.71073
_diffrn_reflns_av_R_equivalents 0.0198
_diffrn_reflns_av_sigmaI/netI 0.0515
_diffrn_reflns_limit_h_max 11
_diffrn_reflns_limit_h_min -11
_diffrn_reflns_limit_k_max 11
_diffrn_reflns_limit_k_min -11
_diffrn_reflns_limit_l_max 17
_diffrn_reflns_limit_l_min -26
_diffrn_reflns_number 9544
_diffrn_reflns_theta_full 27.55
_diffrn_reflns_theta_max 27.55
_diffrn_reflns_theta_min 3.06
_exptl_absorpt_coefficient_mu 0.152
_exptl_absorpt_correction_T_max 0.9776
_exptl_absorpt_correction_T_min 0.9674
_exptl_absorpt_correction_type multi-scan
_exptl_absorpt_process_details
; 
CrysAlisPro, Agilent Technologies,
Version 1.171.35.21 (release 20-01-2012 CrysAlis171 .NET)
(compiled Jan 23 2012,18:06:46)
Empirical absorption correction using spherical harmonics,
 implemented in SCALE3 ABSPACK scaling algorithm. 
;
_exptl_crystal_colour colorless
_exptl_crystal_density_diffrn 1.223
_exptl_crystal_density_method 'not measured'
_exptl_crystal_description prism
_exptl_crystal_F_000 580
_exptl_crystal_size_max 0.22
_exptl_crystal_size_mid 0.18
_exptl_crystal_size_min 0.15
_refine_diff_density_max 0.542
_refine_diff_density_min -0.361
_refine_diff_density_rms 0.049
_refine_ls_extinction_method none
_refine_ls_goodness_of_fit_ref 1.021
_refine_ls_hydrogen_treatment mixed
_refine_ls_matrix_type full
_refine_ls_number_parameters 364
_refine_ls_number_reflns 6680
_refine_ls_number_restraints 12
_refine_ls_restrained_S_all 1.079
_refine_ls_R_factor_all 0.1009
_refine_ls_R_factor_gt 0.0663
_refine_ls_shift/su_max 0.001
_refine_ls_shift/su_mean 0.000
_refine_ls_structure_factor_coef Fsqd
_refine_ls_weighting_details 'calc w=1/[\s^2^(Fo^2^)+(0.0787P)^2^+0.7104P] where P=(Fo^2^+2Fc^2^)/3'
_refine_ls_weighting_scheme calc
_refine_ls_wR_factor_gt 0.1619
_refine_ls_wR_factor_ref 0.1883
_reflns_number_gt 4454
_reflns_number_total 6680
_reflns_threshold_expression >2sigma(I)
_cod_data_source_file cg5001057_si_002.cif
_cod_data_source_block 2
_cod_depositor_comments 'Adding full bibliography for 4510452--4510462.cif.'
_cod_database_code 4510453

loop_
_symmetry_equiv_pos_as_xyz
'x, y, z'
'-x, -y, -z'

loop_
_atom_site_label
_atom_site_type_symbol
_atom_site_fract_x
_atom_site_fract_y
_atom_site_fract_z
_atom_site_U_iso_or_equiv
_atom_site_adp_type
_atom_site_occupancy
_atom_site_symmetry_multiplicity
_atom_site_calc_flag
_atom_site_refinement_flags
S1 S 0.36886(10) 0.33926(10) 0.13765(4) 0.0512(2) Uani 1 1 d .
O1 O 0.2073(3) 0.4754(3) 0.14462(13) 0.0815(8) Uani 1 1 d .
O2 O 0.3589(3) 0.1852(3) 0.14088(12) 0.0765(8) Uani 1 1 d .
O3 O 0.4864(3) 0.3417(4) 0.18271(11) 0.0804(8) Uani 1 1 d .
O4 O 0.4167(3) 0.9396(3) 0.23148(14) 0.0712(7) Uani 1 1 d D
H4O H 0.404(6) 1.006(5) 0.1987(15) 0.107 Uiso 1 1 d D
O5 O 0.9217(3) 0.7505(3) 0.16534(13) 0.0781(8) Uani 1 1 d D
H5O H 1.015(3) 0.670(4) 0.157(2) 0.117 Uiso 1 1 d D
O6 O 0.7289(3) 0.4341(3) 0.21140(13) 0.0688(7) Uani 1 1 d D
H6O H 0.642(4) 0.425(6) 0.202(2) 0.103 Uiso 1 1 d D
N1 N 0.7278(3) 0.7033(3) 0.26671(10) 0.0349(5) Uani 1 1 d D
H1N1 H 0.796(2) 0.721(3) 0.2391(12) 0.052 Uiso 1 1 d D
H1N2 H 0.6286(15) 0.778(2) 0.2571(13) 0.052 Uiso 1 1 d D
H1N3 H 0.731(3) 0.6111(17) 0.2560(13) 0.052 Uiso 1 1 d D
C1 C 0.4863(4) 0.2307(4) 0.01421(16) 0.0571(8) Uani 1 1 d .
H1A H 0.4714 0.1400 0.0292 0.069 Uiso 1 1 calc R
C2 C 0.4462(3) 0.3564(3) 0.05515(13) 0.0417(6) Uani 1 1 d .
C3 C 0.4670(3) 0.4977(3) 0.03302(12) 0.0371(6) Uani 1 1 d .
C4 C 0.4266(4) 0.6319(4) 0.07390(15) 0.0520(8) Uani 1 1 d .
H4A H 0.3838 0.6302 0.1171 0.062 Uiso 1 1 calc R
C5 C 0.4494(5) 0.7626(4) 0.05099(17) 0.0662(10) Uani 1 1 d .
H5A H 0.4222 0.8494 0.0787 0.079 Uiso 1 1 calc R
C6 C 0.7689(3) 0.7021(3) 0.33918(12) 0.0304(5) Uani 1 1 d .
C7 C 0.9281(3) 0.5451(3) 0.35394(12) 0.0313(5) Uani 1 1 d .
C8 C 0.9469(3) 0.4605(3) 0.41470(13) 0.0385(6) Uani 1 1 d .
H8A H 0.8595 0.4956 0.4464 0.046 Uiso 1 1 calc R
C9 C 1.0941(4) 0.3240(3) 0.42917(15) 0.0467(7) Uani 1 1 d .
H9A H 1.1046 0.2684 0.4703 0.056 Uiso 1 1 calc R
C10 C 1.2246(4) 0.2706(4) 0.38280(15) 0.0504(7) Uani 1 1 d .
H10A H 1.3229 0.1783 0.3922 0.060 Uiso 1 1 calc R
C11 C 1.2085(4) 0.3547(4) 0.32263(15) 0.0507(7) Uani 1 1 d .
H11A H 1.2969 0.3198 0.2913 0.061 Uiso 1 1 calc R
C12 C 1.0618(3) 0.4910(3) 0.30819(14) 0.0430(6) Uani 1 1 d .
H12A H 1.0527 0.5471 0.2673 0.052 Uiso 1 1 calc R
C13 C 0.7959(3) 0.8540(3) 0.34793(12) 0.0318(5) Uani 1 1 d .
C14 C 0.6887(4) 1.0032(3) 0.31895(15) 0.0452(7) Uani 1 1 d .
H14A H 0.6007 1.0103 0.2942 0.054 Uiso 1 1 calc R
C15 C 0.7109(4) 1.1412(4) 0.32628(17) 0.0539(8) Uani 1 1 d .
H15A H 0.6392 1.2396 0.3059 0.065 Uiso 1 1 calc R
C16 C 0.8378(4) 1.1338(4) 0.36337(16) 0.0520(8) Uani 1 1 d .
H16A H 0.8529 1.2267 0.3680 0.062 Uiso 1 1 calc R
C17 C 0.9427(4) 0.9886(4) 0.39369(16) 0.0485(7) Uani 1 1 d .
H17A H 1.0277 0.9837 0.4197 0.058 Uiso 1 1 calc R
C18 C 0.9228(3) 0.8490(3) 0.38571(13) 0.0397(6) Uani 1 1 d .
H18A H 0.9956 0.7509 0.4060 0.048 Uiso 1 1 calc R
C19 C 0.6197(3) 0.7056(3) 0.38204(13) 0.0334(5) Uani 1 1 d .
C20 C 0.5503(4) 0.6024(4) 0.36892(15) 0.0461(7) Uani 1 1 d .
H20A H 0.5921 0.5339 0.3330 0.055 Uiso 1 1 calc R
C21 C 0.4198(4) 0.5999(4) 0.40850(17) 0.0560(8) Uani 1 1 d .
H21A H 0.3738 0.5307 0.3988 0.067 Uiso 1 1 calc R
C22 C 0.3579(4) 0.6993(4) 0.46205(17) 0.0561(8) Uani 1 1 d .
H22A H 0.2703 0.6973 0.4886 0.067 Uiso 1 1 calc R
C23 C 0.4253(4) 0.8007(4) 0.47602(16) 0.0560(8) Uani 1 1 d .
H23A H 0.3838 0.8677 0.5124 0.067 Uiso 1 1 calc R
C24 C 0.5557(3) 0.8047(3) 0.43621(14) 0.0437(6) Uani 1 1 d .
H24A H 0.6005 0.8748 0.4461 0.052 Uiso 1 1 calc R
C25 C 0.2612(5) 0.9561(5) 0.2626(2) 0.0744(11) Uani 1 1 d D
H25A H 0.1764 1.0671 0.2556 0.089 Uiso 1 1 calc R
H25B H 0.2745 0.9338 0.3103 0.089 Uiso 1 1 calc R
C26 C 0.2081(7) 0.8453(7) 0.2351(3) 0.1125(19) Uani 1 1 d D
H26A H 0.1904 0.8702 0.1882 0.169 Uiso 1 1 calc R
H26B H 0.1060 0.8566 0.2574 0.169 Uiso 1 1 calc R
H26C H 0.2925 0.7355 0.2416 0.169 Uiso 1 1 calc R
C27 C 0.8369(8) 0.8600(10) 0.1164(3) 0.176(4) Uani 1 1 d D
H27A H 0.8004 0.9680 0.1334 0.211 Uiso 1 1 calc R
H27B H 0.7373 0.8471 0.1092 0.211 Uiso 1 1 calc R
C28 C 0.9188(11) 0.8570(14) 0.0512(4) 0.240(6) Uani 1 1 d D
H28A H 1.0150 0.8753 0.0563 0.360 Uiso 1 1 calc R
H28B H 0.8427 0.9410 0.0222 0.360 Uiso 1 1 calc R
H28C H 0.9526 0.7528 0.0322 0.360 Uiso 1 1 calc R
C29 C 0.8818(6) 0.3215(6) 0.1809(3) 0.0997(15) Uani 1 1 d D
H29A H 0.8994 0.2119 0.1945 0.120 Uiso 1 1 calc R
H29B H 0.9722 0.3379 0.1980 0.120 Uiso 1 1 calc R
C30 C 0.8913(8) 0.3331(10) 0.1081(3) 0.149(3) Uani 1 1 d D
H30A H 0.8116 0.3037 0.0902 0.223 Uiso 1 1 calc R
H30B H 1.0015 0.2604 0.0924 0.223 Uiso 1 1 calc R
H30C H 0.8672 0.4428 0.0937 0.223 Uiso 1 1 calc R

loop_
_atom_site_aniso_label
_atom_site_aniso_U_11
_atom_site_aniso_U_22
_atom_site_aniso_U_33
_atom_site_aniso_U_23
_atom_site_aniso_U_13
_atom_site_aniso_U_12
S1 0.0488(4) 0.0635(5) 0.0413(4) 0.0126(3) 0.0041(3) -0.0273(4)
O1 0.0558(15) 0.0879(19) 0.0769(17) 0.0144(14) 0.0244(13) -0.0155(14)
O2 0.099(2) 0.0789(17) 0.0656(15) 0.0237(13) 0.0041(14) -0.0559(16)
O3 0.0870(18) 0.135(3) 0.0411(12) 0.0181(14) -0.0114(12) -0.0707(19)
O4 0.0415(12) 0.0672(16) 0.100(2) 0.0380(14) -0.0170(12) -0.0229(12)
O5 0.0638(16) 0.0832(19) 0.0665(16) 0.0219(14) 0.0079(13) -0.0179(14)
O6 0.0707(17) 0.0586(15) 0.0817(17) -0.0240(13) -0.0015(14) -0.0303(14)
N1 0.0356(11) 0.0313(11) 0.0365(12) 0.0005(9) -0.0028(9) -0.0137(10)
C1 0.076(2) 0.0456(17) 0.0559(19) 0.0024(14) 0.0075(16) -0.0337(17)
C2 0.0393(15) 0.0463(16) 0.0377(14) 0.0078(12) 0.0014(11) -0.0188(13)
C3 0.0354(13) 0.0406(14) 0.0330(13) 0.0044(11) 0.0007(10) -0.0156(12)
C4 0.065(2) 0.0521(18) 0.0378(15) -0.0037(13) 0.0106(14) -0.0256(16)
C5 0.100(3) 0.0520(19) 0.0522(19) -0.0135(15) 0.0166(18) -0.039(2)
C6 0.0327(12) 0.0290(12) 0.0307(12) -0.0007(9) -0.0023(10) -0.0145(10)
C7 0.0321(12) 0.0275(12) 0.0339(12) -0.0026(10) -0.0027(10) -0.0127(10)
C8 0.0393(14) 0.0377(14) 0.0357(13) 0.0014(11) -0.0001(11) -0.0150(12)
C9 0.0495(17) 0.0404(15) 0.0430(15) 0.0092(12) -0.0093(13) -0.0137(14)
C10 0.0426(16) 0.0396(16) 0.0523(17) -0.0026(13) -0.0122(13) -0.0019(13)
C11 0.0389(15) 0.0535(18) 0.0442(16) -0.0070(13) 0.0039(12) -0.0066(14)
C12 0.0395(15) 0.0441(16) 0.0359(14) 0.0035(12) -0.0004(11) -0.0106(13)
C13 0.0310(12) 0.0307(12) 0.0341(13) -0.0028(10) 0.0021(10) -0.0143(11)
C14 0.0453(16) 0.0313(14) 0.0590(18) 0.0021(12) -0.0135(13) -0.0160(13)
C15 0.0610(19) 0.0312(15) 0.068(2) 0.0034(13) -0.0107(16) -0.0191(14)
C16 0.0625(19) 0.0372(15) 0.065(2) -0.0079(14) 0.0032(16) -0.0301(15)
C17 0.0451(16) 0.0493(17) 0.0587(18) -0.0068(14) -0.0059(13) -0.0266(14)
C18 0.0387(14) 0.0365(14) 0.0442(15) -0.0003(11) -0.0046(11) -0.0168(12)
C19 0.0290(12) 0.0296(12) 0.0394(13) 0.0039(10) -0.0033(10) -0.0112(11)
C20 0.0461(16) 0.0424(15) 0.0550(17) -0.0040(13) 0.0037(13) -0.0246(14)
C21 0.0512(18) 0.0577(19) 0.072(2) 0.0076(16) -0.0009(16) -0.0369(17)
C22 0.0428(17) 0.066(2) 0.062(2) 0.0084(16) 0.0082(14) -0.0280(16)
C23 0.0516(18) 0.061(2) 0.0548(19) -0.0103(15) 0.0168(14) -0.0258(16)
C24 0.0424(15) 0.0442(16) 0.0481(16) -0.0092(12) 0.0081(12) -0.0226(13)
C25 0.059(2) 0.061(2) 0.100(3) 0.002(2) -0.001(2) -0.0239(19)
C26 0.110(4) 0.155(5) 0.111(4) -0.063(4) 0.038(3) -0.091(4)
C27 0.125(5) 0.191(7) 0.122(5) 0.084(5) 0.013(4) 0.000(5)
C28 0.168(8) 0.287(12) 0.147(7) 0.109(7) 0.012(6) -0.011(8)
C29 0.087(3) 0.092(3) 0.113(4) -0.031(3) -0.018(3) -0.028(3)
C30 0.107(4) 0.218(8) 0.116(5) -0.044(5) 0.013(4) -0.066(5)

loop_
_atom_type_symbol
_atom_type_description
_atom_type_scat_dispersion_real
_atom_type_scat_dispersion_imag
_atom_type_scat_source
C C 0.0033 0.0016 'International Tables Vol C Tables 4.2.6.8 and 6.1.1.4'
H H 0.0000 0.0000 'International Tables Vol C Tables 4.2.6.8 and 6.1.1.4'
O O 0.0106 0.0060 'International Tables Vol C Tables 4.2.6.8 and 6.1.1.4'
S S 0.1246 0.1234 'International Tables Vol C Tables 4.2.6.8 and 6.1.1.4'
N N 0.0061 0.0033 'International Tables Vol C Tables 4.2.6.8 and 6.1.1.4'

loop_
_geom_angle_atom_site_label_1
_geom_angle_atom_site_label_2
_geom_angle_atom_site_label_3
_geom_angle
_geom_angle_site_symmetry_1
_geom_angle_site_symmetry_3
O3 S1 O1 112.86(18) . .
O3 S1 O2 112.69(17) . .
O1 S1 O2 111.92(16) . .
O3 S1 C2 106.75(13) . .
O1 S1 C2 106.66(14) . .
O2 S1 C2 105.34(15) . .
C25 O4 H4O 113(3) . .
C27 O5 H5O 122(3) . .
C29 O6 H6O 116(3) . .
C6 N1 H1N1 112.4(18) . .
C6 N1 H1N2 113.1(18) . .
H1N1 N1 H1N2 106.0(14) . .
C6 N1 H1N3 112.4(18) . .
H1N1 N1 H1N3 106.4(14) . .
H1N2 N1 H1N3 106.0(14) . .
C2 C1 C5 120.1(3) . 2_665
C2 C1 H1A 120.0 . .
C5 C1 H1A 120.0 2_665 .
C1 C2 C3 121.0(3) . .
C1 C2 S1 118.0(2) . .
C3 C2 S1 121.0(2) . .
C4 C3 C3 118.7(3) . 2_665
C4 C3 C2 123.0(2) . .
C3 C3 C2 118.3(3) 2_665 .
C5 C4 C3 121.0(3) . .
C5 C4 H4A 119.5 . .
C3 C4 H4A 119.5 . .
C4 C5 C1 121.0(3) . 2_665
C4 C5 H5A 119.5 . .
C1 C5 H5A 119.5 2_665 .
N1 C6 C13 107.37(18) . .
N1 C6 C19 106.95(19) . .
C13 C6 C19 112.0(2) . .
N1 C6 C7 108.18(19) . .
C13 C6 C7 111.12(19) . .
C19 C6 C7 111.02(19) . .
C8 C7 C12 118.0(2) . .
C8 C7 C6 121.3(2) . .
C12 C7 C6 120.6(2) . .
C7 C8 C9 121.1(2) . .
C7 C8 H8A 119.5 . .
C9 C8 H8A 119.5 . .
C10 C9 C8 120.1(3) . .
C10 C9 H9A 120.0 . .
C8 C9 H9A 120.0 . .
C11 C10 C9 119.5(3) . .
C11 C10 H10A 120.3 . .
C9 C10 H10A 120.3 . .
C10 C11 C12 120.4(3) . .
C10 C11 H11A 119.8 . .
C12 C11 H11A 119.8 . .
C11 C12 C7 120.9(3) . .
C11 C12 H12A 119.6 . .
C7 C12 H12A 119.6 . .
C18 C13 C14 117.9(2) . .
C18 C13 C6 122.0(2) . .
C14 C13 C6 120.2(2) . .
C15 C14 C13 121.0(3) . .
C15 C14 H14A 119.5 . .
C13 C14 H14A 119.5 . .
C16 C15 C14 120.4(3) . .
C16 C15 H15A 119.8 . .
C14 C15 H15A 119.8 . .
C15 C16 C17 119.6(3) . .
C15 C16 H16A 120.2 . .
C17 C16 H16A 120.2 . .
C16 C17 C18 120.4(3) . .
C16 C17 H17A 119.8 . .
C18 C17 H17A 119.8 . .
C13 C18 C17 120.8(3) . .
C13 C18 H18A 119.6 . .
C17 C18 H18A 119.6 . .
C24 C19 C20 118.1(2) . .
C24 C19 C6 121.7(2) . .
C20 C19 C6 120.1(2) . .
C21 C20 C19 120.9(3) . .
C21 C20 H20A 119.6 . .
C19 C20 H20A 119.6 . .
C22 C21 C20 120.3(3) . .
C22 C21 H21A 119.9 . .
C20 C21 H21A 119.9 . .
C23 C22 C21 119.7(3) . .
C23 C22 H22A 120.1 . .
C21 C22 H22A 120.1 . .
C22 C23 C24 120.4(3) . .
C22 C23 H23A 119.8 . .
C24 C23 H23A 119.8 . .
C19 C24 C23 120.8(3) . .
C19 C24 H24A 119.6 . .
C23 C24 H24A 119.6 . .
O4 C25 C26 111.1(3) . .
O4 C25 H25A 109.4 . .
C26 C25 H25A 109.4 . .
O4 C25 H25B 109.4 . .
C26 C25 H25B 109.4 . .
H25A C25 H25B 108.0 . .
C25 C26 H26A 109.5 . .
C25 C26 H26B 109.5 . .
H26A C26 H26B 109.5 . .
C25 C26 H26C 109.5 . .
H26A C26 H26C 109.5 . .
H26B C26 H26C 109.5 . .
O5 C27 C28 119.5(6) . .
O5 C27 H27A 107.4 . .
C28 C27 H27A 107.4 . .
O5 C27 H27B 107.4 . .
C28 C27 H27B 107.4 . .
H27A C27 H27B 107.0 . .
C27 C28 H28A 109.5 . .
C27 C28 H28B 109.5 . .
H28A C28 H28B 109.5 . .
C27 C28 H28C 109.5 . .
H28A C28 H28C 109.5 . .
H28B C28 H28C 109.5 . .
O6 C29 C30 115.5(4) . .
O6 C29 H29A 108.4 . .
C30 C29 H29A 108.4 . .
O6 C29 H29B 108.4 . .
C30 C29 H29B 108.4 . .
H29A C29 H29B 107.5 . .
C29 C30 H30A 109.5 . .
C29 C30 H30B 109.5 . .
H30A C30 H30B 109.5 . .
C29 C30 H30C 109.5 . .
H30A C30 H30C 109.5 . .
H30B C30 H30C 109.5 . .

loop_
_geom_bond_atom_site_label_1
_geom_bond_atom_site_label_2
_geom_bond_distance
_geom_bond_site_symmetry_2
S1 O3 1.433(2) .
S1 O1 1.437(3) .
S1 O2 1.452(3) .
S1 C2 1.783(3) .
O4 C25 1.442(4) .
O4 H4O 0.85(5) .
O5 C27 1.357(6) .
O5 H5O 0.85(5) .
O6 C29 1.427(5) .
O6 H6O 0.85(5) .
N1 C6 1.516(3) .
N1 H1N1 0.87(5) .
N1 H1N2 0.87(5) .
N1 H1N3 0.87(5) .
C1 C2 1.355(4) .
C1 C5 1.408(4) 2_665
C1 H1A 0.9300 .
C2 C3 1.431(4) .
C3 C4 1.415(4) .
C3 C3 1.426(5) 2_665
C4 C5 1.353(4) .
C4 H4A 0.9300 .
C5 C1 1.408(4) 2_665
C5 H5A 0.9300 .
C6 C13 1.536(3) .
C6 C19 1.537(3) .
C6 C7 1.538(3) .
C7 C8 1.382(3) .
C7 C12 1.387(4) .
C8 C9 1.386(4) .
C8 H8A 0.9300 .
C9 C10 1.376(4) .
C9 H9A 0.9300 .
C10 C11 1.372(4) .
C10 H10A 0.9300 .
C11 C12 1.383(4) .
C11 H11A 0.9300 .
C12 H12A 0.9300 .
C13 C18 1.383(3) .
C13 C14 1.390(4) .
C14 C15 1.382(4) .
C14 H14A 0.9300 .
C15 C16 1.367(4) .
C15 H15A 0.9300 .
C16 C17 1.372(4) .
C16 H16A 0.9300 .
C17 C18 1.387(4) .
C17 H17A 0.9300 .
C18 H18A 0.9300 .
C19 C24 1.384(4) .
C19 C20 1.385(4) .
C20 C21 1.384(4) .
C20 H20A 0.9300 .
C21 C22 1.373(5) .
C21 H21A 0.9300 .
C22 C23 1.363(5) .
C22 H22A 0.9300 .
C23 C24 1.390(4) .
C23 H23A 0.9300 .
C24 H24A 0.9300 .
C25 C26 1.443(5) .
C25 H25A 0.9700 .
C25 H25B 0.9700 .
C26 H26A 0.9600 .
C26 H26B 0.9600 .
C26 H26C 0.9600 .
C27 C28 1.458(7) .
C27 H27A 0.9700 .
C27 H27B 0.9700 .
C28 H28A 0.9600 .
C28 H28B 0.9600 .
C28 H28C 0.9600 .
C29 C30 1.458(6) .
C29 H29A 0.9700 .
C29 H29B 0.9700 .
C30 H30A 0.9600 .
C30 H30B 0.9600 .
C30 H30C 0.9600 .

loop_
_geom_hbond_atom_site_label_D
_geom_hbond_atom_site_label_H
_geom_hbond_atom_site_label_A
_geom_hbond_distance_DH
_geom_hbond_distance_HA
_geom_hbond_distance_DA
_geom_hbond_angle_DHA
_geom_hbond_site_symmetry_A
O4 H4O O2 0.85(5) 1.857(15) 2.688(3) 168(5) 1_565
O5 H5O O1 0.85(5) 1.867(13) 2.710(4) 173(5) 1_655
O6 H6O O3 0.85(5) 1.928(17) 2.756(3) 164(5) .
N1 H1N1 O5 0.87(5) 1.885(13) 2.739(3) 168(3) .
N1 H1N2 O4 0.87(5) 1.893(10) 2.763(3) 177(3) .
N1 H1N3 O6 0.87(5) 1.906(13) 2.759(3) 166(3) .

loop_
_geom_torsion_atom_site_label_1
_geom_torsion_atom_site_label_2
_geom_torsion_atom_site_label_3
_geom_torsion_atom_site_label_4
_geom_torsion
_geom_torsion_site_symmetry_1
_geom_torsion_site_symmetry_4
C5 C1 C2 C3 0.4(5) 2_665 .
C5 C1 C2 S1 -178.9(3) 2_665 .
O3 S1 C2 C1 117.2(3) . .
O1 S1 C2 C1 -121.9(3) . .
O2 S1 C2 C1 -2.8(3) . .
O3 S1 C2 C3 -62.1(3) . .
O1 S1 C2 C3 58.8(3) . .
O2 S1 C2 C3 177.9(2) . .
C1 C2 C3 C4 179.9(3) . .
S1 C2 C3 C4 -0.8(4) . .
C1 C2 C3 C3 -0.8(5) . 2_665
S1 C2 C3 C3 178.6(2) . 2_665
C3 C3 C4 C5 0.2(5) 2_665 .
C2 C3 C4 C5 179.6(3) . .
C3 C4 C5 C1 0.1(6) . 2_665
N1 C6 C7 C8 -142.2(2) . .
C13 C6 C7 C8 100.2(3) . .
C19 C6 C7 C8 -25.1(3) . .
N1 C6 C7 C12 42.4(3) . .
C13 C6 C7 C12 -75.2(3) . .
C19 C6 C7 C12 159.5(2) . .
C12 C7 C8 C9 -1.0(4) . .
C6 C7 C8 C9 -176.5(2) . .
C7 C8 C9 C10 0.1(4) . .
C8 C9 C10 C11 0.8(5) . .
C9 C10 C11 C12 -0.7(5) . .
C10 C11 C12 C7 -0.2(5) . .
C8 C7 C12 C11 1.1(4) . .
C6 C7 C12 C11 176.6(3) . .
N1 C6 C13 C18 -138.8(2) . .
C19 C6 C13 C18 104.1(3) . .
C7 C6 C13 C18 -20.6(3) . .
N1 C6 C13 C14 42.9(3) . .
C19 C6 C13 C14 -74.2(3) . .
C7 C6 C13 C14 161.1(2) . .
C18 C13 C14 C15 1.6(4) . .
C6 C13 C14 C15 180.0(3) . .
C13 C14 C15 C16 -1.1(5) . .
C14 C15 C16 C17 -0.4(5) . .
C15 C16 C17 C18 1.4(5) . .
C14 C13 C18 C17 -0.6(4) . .
C6 C13 C18 C17 -178.9(2) . .
C16 C17 C18 C13 -0.9(4) . .
N1 C6 C19 C24 -136.5(2) . .
C13 C6 C19 C24 -19.1(3) . .
C7 C6 C19 C24 105.7(3) . .
N1 C6 C19 C20 46.6(3) . .
C13 C6 C19 C20 163.9(2) . .
C7 C6 C19 C20 -71.2(3) . .
C24 C19 C20 C21 0.6(4) . .
C6 C19 C20 C21 177.7(3) . .
C19 C20 C21 C22 -0.6(5) . .
C20 C21 C22 C23 0.1(5) . .
C21 C22 C23 C24 0.3(5) . .
C20 C19 C24 C23 -0.2(4) . .
C6 C19 C24 C23 -177.2(3) . .
C22 C23 C24 C19 -0.3(5) . .
